data_7050372
loop_
_publ_author_name
O.G.Barton
M.Schmidtmann
A.Muller
J.Mattay

_publ_section_title
;
Diaminotriazine substituted 1,3-alternate Calix[4]arenes
;
_journal_name_full 'New J.Chem.(Nouv.J.Chim.)'
_journal_year 2004
_chemical_formula_sum 'C48 H52 N4 O8'
_chemical_formula_weight 812.94
_space_group_IT_number 14
_symmetry_cell_setting monoclinic
_symmetry_space_group_name_Hall '-P 2ybc'
_symmetry_space_group_name_H-M 'P 1 21/c 1'
_atom_sites_solution_hydrogens geom
_atom_sites_solution_primary direct
_atom_sites_solution_secondary difmap
_cell_angle_alpha 90.00
_cell_angle_beta 100.5250(10)
_cell_angle_gamma 90.00
_cell_formula_units_Z 4
_cell_length_a 18.0389(9)
_cell_length_b 13.1731(6)
_cell_length_c 19.2678(9)
_cell_measurement_reflns_used 5265
_cell_measurement_temperature 183(2)
_cell_measurement_theta_max 26.99
_cell_measurement_theta_min 1.88
_cell_volume 4501.5(4)
_diffrn_ambient_temperature 183(2)
_diffrn_detector_area_resol_mean ?
_diffrn_measurement_device_type 'Bruker AXS SMART'
_diffrn_measurement_method omega-scan
_diffrn_radiation_monochromator graphite
_diffrn_radiation_source 'fine-focus sealed tube'
_diffrn_radiation_type MoK\a
_diffrn_radiation_wavelength 0.71073
_diffrn_reflns_av_R_equivalents 0.0167
_diffrn_reflns_av_sigmaI/netI 0.0207
_diffrn_reflns_limit_h_max 23
_diffrn_reflns_limit_h_min -18
_diffrn_reflns_limit_k_max 16
_diffrn_reflns_limit_k_min -15
_diffrn_reflns_limit_l_max 24
_diffrn_reflns_limit_l_min -22
_diffrn_reflns_number 25687
_diffrn_reflns_theta_max 26.99
_diffrn_reflns_theta_min 1.88
_diffrn_standards_decay_% 0
_diffrn_standards_interval_count ?
_diffrn_standards_interval_time ?
_diffrn_standards_number ?
_exptl_absorpt_coefficient_mu 0.082
_exptl_absorpt_correction_T_max 0.9758
_exptl_absorpt_correction_T_min 0.9640
_exptl_absorpt_correction_type multi-scan
_exptl_absorpt_process_details ?
_exptl_crystal_colour colorless
_exptl_crystal_density_diffrn 1.200
_exptl_crystal_density_meas ?
_exptl_crystal_density_method 'not measured'
_exptl_crystal_description block
_exptl_crystal_F_000 1728
_exptl_crystal_size_max 0.45
_exptl_crystal_size_mid 0.30
_exptl_crystal_size_min 0.30
_refine_ls_extinction_coef ?
_refine_ls_extinction_method none
_refine_ls_goodness_of_fit_ref 1.026
_refine_ls_hydrogen_treatment mixed
_refine_ls_matrix_type full
_refine_ls_number_parameters 584
_refine_ls_number_reflns 9684
_refine_ls_number_restraints 0
_refine_ls_restrained_S_all 1.026
_refine_ls_R_factor_all 0.0691
_refine_ls_R_factor_gt 0.0491
_refine_ls_shift/su_max 0.001
_refine_ls_shift/su_mean 0.000
_refine_ls_structure_factor_coef Fsqd
_refine_ls_weighting_details 'calc w=1/[\s^2^(Fo^2^)+(0.0700P)^2^+1.5000P] where P=(Fo^2^+2Fc^2^)/3'
_refine_ls_weighting_scheme calc
_refine_ls_wR_factor_gt 0.1298
_refine_ls_wR_factor_ref 0.1469
_reflns_number_gt 7162
_reflns_number_total 9684
_reflns_threshold_expression >2sigma(I)
_cod_original_sg_symbol_H-M 'P 21/c'
_cod_database_code 7050372

loop_
_symmetry_equiv_pos_as_xyz
'x, y, z'
'-x, y+1/2, -z+1/2'
'-x, -y, -z'
'x, -y-1/2, z-1/2'

loop_
_atom_site_label
_atom_site_type_symbol
_atom_site_fract_x
_atom_site_fract_y
_atom_site_fract_z
_atom_site_U_iso_or_equiv
_atom_site_adp_type
_atom_site_occupancy
_atom_site_symmetry_multiplicity
_atom_site_calc_flag
_atom_site_refinement_flags
_atom_site_disorder_assembly
_atom_site_disorder_group
O1 O 0.20020(10) -0.24053(15) -0.18867(13) 0.1092(8) Uani 1 1 d . . .
O2 O 0.27699(6) -0.05147(9) -0.14980(6) 0.0420(3) Uani 1 1 d . A .
O3 O 0.40234(9) 0.51001(12) -0.09354(10) 0.0822(5) Uani 1 1 d . . .
O4 O 0.35847(6) 0.30552(9) -0.12665(6) 0.0480(3) Uani 1 1 d . A .
O5 O -0.06362(10) 0.29303(16) -0.07211(15) 0.1251(9) Uani 1 1 d . . .
O6 O 0.09309(6) 0.29739(9) -0.08804(6) 0.0449(3) Uani 1 1 d . . .
O7 O 0.30781(7) -0.10962(11) 0.17160(6) 0.0567(3) Uani 1 1 d . . .
O8 O 0.21821(6) 0.03845(9) 0.07735(6) 0.0438(3) Uani 1 1 d . A .
C1A C 0.1098(4) -0.3493(5) -0.1582(5) 0.130(4) Uani 0.540(7) 1 d P A 1
H1A1 H 0.0634 -0.3847 -0.1797 0.196 Uiso 0.540(7) 1 calc PR A 1
H1A2 H 0.0978 -0.2962 -0.1264 0.196 Uiso 0.540(7) 1 calc PR A 1
H1A3 H 0.1450 -0.3979 -0.1314 0.196 Uiso 0.540(7) 1 calc PR A 1
C2A C 0.1407(3) -0.3082(5) -0.2079(3) 0.0753(15) Uani 0.540(7) 1 d P A 1
H2A1 H 0.1005 -0.2722 -0.2406 0.090 Uiso 0.540(7) 1 calc PR A 1
H2A2 H 0.1588 -0.3639 -0.2350 0.090 Uiso 0.540(7) 1 calc PR A 1
C1B C 0.0667(4) -0.2883(7) -0.2323(6) 0.126(4) Uani 0.460(7) 1 d P A 2
H1B1 H 0.0293 -0.3095 -0.2733 0.189 Uiso 0.460(7) 1 calc PR A 2
H1B2 H 0.0442 -0.2376 -0.2052 0.189 Uiso 0.460(7) 1 calc PR A 2
H1B3 H 0.0827 -0.3473 -0.2024 0.189 Uiso 0.460(7) 1 calc PR A 2
C2B C 0.1258(3) -0.2483(8) -0.2541(6) 0.104(3) Uani 0.460(7) 1 d P A 2
H2B1 H 0.1126 -0.1795 -0.2732 0.125 Uiso 0.460(7) 1 calc PR A 2
H2B2 H 0.1389 -0.2905 -0.2926 0.125 Uiso 0.460(7) 1 calc PR A 2
C3 C 0.24013(13) -0.1841(2) -0.23140(13) 0.0796(8) Uani 1 1 d . A .
H3A H 0.2069 -0.1318 -0.2577 0.096 Uiso 1 1 calc R . .
H3B H 0.2580 -0.2292 -0.2660 0.096 Uiso 1 1 calc R . .
C4 C 0.30543(11) -0.13490(17) -0.18544(11) 0.0595(5) Uani 1 1 d . . .
H4A H 0.3315 -0.1843 -0.1506 0.071 Uiso 1 1 calc R A .
H4B H 0.3418 -0.1100 -0.2143 0.071 Uiso 1 1 calc R . .
C5 C 0.32641(9) -0.01222(12) -0.09282(8) 0.0372(3) Uani 1 1 d . . .
C6 C 0.31811(9) -0.04426(12) -0.02561(8) 0.0368(3) Uani 1 1 d . A .
C7 C 0.36667(9) -0.00415(13) 0.03224(8) 0.0409(4) Uani 1 1 d . . .
H7A H 0.3634 -0.0265 0.0785 0.049 Uiso 1 1 calc R A .
C8 C 0.42002(9) 0.06853(13) 0.02297(9) 0.0420(4) Uani 1 1 d . A .
C9 C 0.42505(9) 0.10268(13) -0.04436(9) 0.0422(4) Uani 1 1 d . . .
H9A H 0.4607 0.1537 -0.0501 0.051 Uiso 1 1 calc R A .
C10 C 0.37826(9) 0.06256(13) -0.10316(8) 0.0400(4) Uani 1 1 d . A .
C11 C 0.37824(10) 0.10559(14) -0.17648(9) 0.0474(4) Uani 1 1 d . . .
H11A H 0.4227 0.1500 -0.1756 0.057 Uiso 1 1 calc R A .
H11B H 0.3809 0.0497 -0.2102 0.057 Uiso 1 1 calc R . .
C12 C 0.38740(15) 0.66081(19) -0.03120(16) 0.0853(7) Uani 1 1 d . . .
H12A H 0.4091 0.7280 -0.0186 0.128 Uiso 1 1 calc R . .
H12B H 0.3819 0.6241 0.0118 0.128 Uiso 1 1 calc R . .
H12C H 0.3378 0.6686 -0.0615 0.128 Uiso 1 1 calc R . .
C13 C 0.43815(13) 0.60262(18) -0.06974(13) 0.0716(6) Uani 1 1 d . . .
H13A H 0.4484 0.6426 -0.1105 0.086 Uiso 1 1 calc R . .
H13B H 0.4868 0.5888 -0.0380 0.086 Uiso 1 1 calc R . .
C14 C 0.44840(12) 0.44118(18) -0.12286(13) 0.0674(6) Uani 1 1 d . . .
H14A H 0.4817 0.4040 -0.0847 0.081 Uiso 1 1 calc R . .
H14B H 0.4804 0.4786 -0.1509 0.081 Uiso 1 1 calc R . .
C15 C 0.39908(11) 0.36884(17) -0.16867(11) 0.0606(5) Uani 1 1 d . . .
H15A H 0.3627 0.4068 -0.2040 0.073 Uiso 1 1 calc R . .
H15B H 0.4300 0.3256 -0.1943 0.073 Uiso 1 1 calc R . .
C16 C 0.29708(9) 0.26014(13) -0.16866(8) 0.0419(4) Uani 1 1 d . . .
C17 C 0.30625(9) 0.16614(13) -0.19950(8) 0.0433(4) Uani 1 1 d . A .
C18 C 0.24591(10) 0.12636(14) -0.24596(9) 0.0461(4) Uani 1 1 d . . .
H18A H 0.2514 0.0639 -0.2691 0.055 Uiso 1 1 calc R A .
C19 C 0.17675(10) 0.17714(13) -0.25929(9) 0.0442(4) Uani 1 1 d . A .
C20 C 0.16696(9) 0.26676(13) -0.22404(9) 0.0438(4) Uani 1 1 d . . .
H20A H 0.1191 0.2990 -0.2316 0.053 Uiso 1 1 calc R A .
C21 C 0.22703(9) 0.30943(13) -0.17765(9) 0.0426(4) Uani 1 1 d . A .
C22 C 0.21605(10) 0.40123(13) -0.13345(10) 0.0475(4) Uani 1 1 d . . .
H22A H 0.1671 0.4339 -0.1524 0.057 Uiso 1 1 calc R A .
H22B H 0.2566 0.4512 -0.1352 0.057 Uiso 1 1 calc R . .
C23 C -0.17938(17) 0.3719(3) -0.0526(3) 0.1400(16) Uani 1 1 d . . .
H23A H -0.2064 0.3860 -0.0139 0.210 Uiso 1 1 calc R B .
H23B H -0.2122 0.3337 -0.0896 0.210 Uiso 1 1 calc R . .
H23C H -0.1648 0.4360 -0.0720 0.210 Uiso 1 1 calc R . .
C24 C -0.11009(18) 0.3106(3) -0.0252(2) 0.1247(13) Uani 1 1 d . B .
H24A H -0.0809 0.3461 0.0163 0.150 Uiso 1 1 calc R . .
H24B H -0.1260 0.2444 -0.0086 0.150 Uiso 1 1 calc R . .
C25A C -0.0104(2) 0.3900(2) -0.0513(2) 0.0503(11) Uani 0.539(5) 1 d P B 1
H25A H -0.0398 0.4538 -0.0578 0.060 Uiso 0.539(5) 1 calc PR B 1
H25B H 0.0166 0.3857 -0.0018 0.060 Uiso 0.539(5) 1 calc PR B 1
C26A C 0.0438(7) 0.3832(12) -0.1024(6) 0.0463(19) Uani 0.539(5) 1 d P B 1
H26A H 0.0147 0.3779 -0.1511 0.056 Uiso 0.539(5) 1 calc PR B 1
H26B H 0.0743 0.4461 -0.0993 0.056 Uiso 0.539(5) 1 calc PR B 1
C25B C -0.0334(3) 0.3490(4) -0.1244(3) 0.0718(17) Uani 0.461(5) 1 d P B 2
H25C H -0.0656 0.4077 -0.1420 0.086 Uiso 0.461(5) 1 calc PR B 2
H25D H -0.0267 0.3054 -0.1646 0.086 Uiso 0.461(5) 1 calc PR B 2
C26B C 0.0395(10) 0.3818(14) -0.0832(8) 0.063(4) Uani 0.461(5) 1 d P B 2
H26C H 0.0352 0.3942 -0.0334 0.075 Uiso 0.461(5) 1 calc PR B 2
H26D H 0.0567 0.4450 -0.1031 0.075 Uiso 0.461(5) 1 calc PR B 2
C27 C 0.15833(9) 0.31129(12) -0.03900(9) 0.0403(4) Uani 1 1 d . A .
C28 C 0.21766(9) 0.36794(12) -0.05761(9) 0.0436(4) Uani 1 1 d . A .
C29 C 0.28119(10) 0.38434(14) -0.00623(10) 0.0493(4) Uani 1 1 d . . .
H29A H 0.3214 0.4245 -0.0169 0.059 Uiso 1 1 calc R A .
C30 C 0.28645(10) 0.34251(15) 0.06074(10) 0.0509(4) Uani 1 1 d . A .
C31 C 0.22948(10) 0.27950(14) 0.07621(9) 0.0471(4) Uani 1 1 d . . .
H31A H 0.2352 0.2475 0.1211 0.057 Uiso 1 1 calc R A .
C32 C 0.16456(9) 0.26327(12) 0.02652(9) 0.0405(4) Uani 1 1 d . A .
C33 C 0.10383(9) 0.19002(12) 0.04077(9) 0.0410(4) Uani 1 1 d . . .
H33A H 0.1120 0.1734 0.0917 0.049 Uiso 1 1 calc R A .
H33B H 0.0536 0.2221 0.0275 0.049 Uiso 1 1 calc R . .
C34 C 0.41694(14) -0.2123(2) 0.19624(15) 0.0908(9) Uani 1 1 d . . .
H34A H 0.4621 -0.2270 0.2315 0.136 Uiso 1 1 calc R . .
H34B H 0.4317 -0.1962 0.1510 0.136 Uiso 1 1 calc R . .
H34C H 0.3838 -0.2718 0.1905 0.136 Uiso 1 1 calc R . .
C35 C 0.37657(12) -0.1248(2) 0.21985(12) 0.0756(7) Uani 1 1 d . . .
H35A H 0.3660 -0.1379 0.2677 0.091 Uiso 1 1 calc R . .
H35B H 0.4083 -0.0631 0.2219 0.091 Uiso 1 1 calc R . .
C36 C 0.26517(13) -0.0278(2) 0.19153(10) 0.0690(6) Uani 1 1 d . . .
H36A H 0.2959 0.0350 0.1964 0.083 Uiso 1 1 calc R . .
H36B H 0.2506 -0.0425 0.2376 0.083 Uiso 1 1 calc R . .
C37 C 0.19628(11) -0.01325(19) 0.13657(9) 0.0608(5) Uani 1 1 d . . .
H37A H 0.1734 -0.0798 0.1214 0.073 Uiso 1 1 calc R . .
H37B H 0.1587 0.0277 0.1558 0.073 Uiso 1 1 calc R . .
C38 C 0.16708(8) 0.02568(12) 0.01514(8) 0.0356(3) Uani 1 1 d . . .
C39 C 0.10680(9) 0.09367(12) -0.00192(8) 0.0361(3) Uani 1 1 d . A .
C40 C 0.05400(9) 0.07565(12) -0.06257(8) 0.0377(3) Uani 1 1 d . . .
H40A H 0.0115 0.1189 -0.0745 0.045 Uiso 1 1 calc R A .
C41 C 0.06345(9) -0.00617(12) -0.10610(8) 0.0378(3) Uani 1 1 d . A .
C42 C 0.12726(9) -0.06785(12) -0.09106(8) 0.0381(3) Uani 1 1 d . . .
H42A H 0.1345 -0.1207 -0.1227 0.046 Uiso 1 1 calc R A .
C43 C 0.18016(9) -0.05233(11) -0.03018(8) 0.0362(3) Uani 1 1 d . A .
C44 C 0.25311(9) -0.11269(12) -0.01571(9) 0.0401(4) Uani 1 1 d . . .
H44A H 0.2617 -0.1393 0.0332 0.048 Uiso 1 1 calc R A .
H44B H 0.2498 -0.1710 -0.0485 0.048 Uiso 1 1 calc R . .
C45 C 0.46803(10) 0.11083(15) 0.08460(10) 0.0526(4) Uani 1 1 d . . .
C46 C 0.11576(11) 0.13532(15) -0.30996(10) 0.0516(4) Uani 1 1 d . . .
C47 C 0.35205(12) 0.3637(2) 0.11423(11) 0.0677(6) Uani 1 1 d . . .
C48 C 0.00776(9) -0.02622(13) -0.16844(9) 0.0447(4) Uani 1 1 d . . .
N1 N 0.50473(10) 0.14268(17) 0.13432(11) 0.0769(6) Uani 1 1 d . A .
N2 N 0.06847(11) 0.10288(15) -0.35164(10) 0.0712(5) Uani 1 1 d . A .
N3 N 0.40323(11) 0.3830(2) 0.15662(10) 0.0958(8) Uani 1 1 d . A .
N4 N -0.03632(9) -0.04390(14) -0.21760(9) 0.0617(4) Uani 1 1 d . A .
